data_4333970
loop_
_publ_author_name
'Ming-Hua Zeng'
'Yan-Xi Tan'
'Yan-Ping He'
'Zheng Yin'
'Qing Chen'
'Mohamedally Kurmoo'

_publ_contact_author_address 'No.15, Yucai Road, GuangXi Normal University, Guilin, China'
_publ_contact_author_email ZMH@MAILBOX.GXNU.EDU.CN
_publ_contact_author_name 'Ming-Hua Zeng'
_publ_section_title
;
 A Porous 4-Fold-Interpenetrated Chiral Framework Exhibiting Vapochromism,
 Single-Crystal-to-Single-Crystal Solvent Exchange, Gas Sorption, and a
 Poisoning Effect
;
_journal_name_full 'Inorganic Chemistry'
_journal_page_first 2353
_journal_page_last 2360
_journal_paper_doi 10.1021/ic301857h
_journal_volume 52
_journal_year 2013
_chemical_formula_sum 'C28 H16 Co N2 O8'
_chemical_formula_weight 567.36
_chemical_name_systematic
; 
 ? 
;
_space_group_IT_number 90
_symmetry_cell_setting tetragonal
_symmetry_space_group_name_Hall 'P 4ab 2ab'
_symmetry_space_group_name_H-M 'P 4 21 2'
_atom_sites_solution_hydrogens geom
_atom_sites_solution_primary direct
_atom_sites_solution_secondary difmap
_audit_creation_method SHELXL-97
_cell_angle_alpha 90.00
_cell_angle_beta 90.00
_cell_angle_gamma 90.00
_cell_formula_units_Z 8
_cell_length_a 22.6140(14)
_cell_length_b 22.6140(14)
_cell_length_c 12.7315(16)
_cell_measurement_temperature 173(2)
_cell_volume 6510.8(10)
_computing_structure_refinement 'SHELXL-97 (Sheldrick, 1997)'
_computing_structure_solution 'SHELXS-97 (Sheldrick, 1990)'
_diffrn_ambient_temperature 173(2)
_diffrn_measured_fraction_theta_full 0.995
_diffrn_measured_fraction_theta_max 0.995
_diffrn_radiation_monochromator graphite
_diffrn_radiation_source 'fine-focus sealed tube'
_diffrn_radiation_type MoK\a
_diffrn_radiation_wavelength 0.71073
_diffrn_reflns_av_R_equivalents 0.1299
_diffrn_reflns_av_sigmaI/netI 0.0993
_diffrn_reflns_limit_h_max 18
_diffrn_reflns_limit_h_min -26
_diffrn_reflns_limit_k_max 26
_diffrn_reflns_limit_k_min -26
_diffrn_reflns_limit_l_max 15
_diffrn_reflns_limit_l_min -14
_diffrn_reflns_number 33374
_diffrn_reflns_theta_full 25.00
_diffrn_reflns_theta_max 25.00
_diffrn_reflns_theta_min 1.80
_exptl_absorpt_coefficient_mu 0.570
_exptl_absorpt_correction_T_max 0.9193
_exptl_absorpt_correction_T_min 0.8945
_exptl_crystal_density_diffrn 1.158
_exptl_crystal_F_000 2312
_exptl_crystal_size_max 0.20
_exptl_crystal_size_mid 0.18
_exptl_crystal_size_min 0.15
_refine_diff_density_max 2.609
_refine_diff_density_min -0.739
_refine_diff_density_rms 0.171
_refine_ls_abs_structure_details 'Flack H D (1983), Acta Cryst. A39, 876-881'
_refine_ls_abs_structure_Flack -0.03(7)
_refine_ls_extinction_method none
_refine_ls_goodness_of_fit_ref 1.002
_refine_ls_hydrogen_treatment mixed
_refine_ls_matrix_type full
_refine_ls_number_parameters 314
_refine_ls_number_reflns 5725
_refine_ls_number_restraints 2
_refine_ls_restrained_S_all 1.002
_refine_ls_R_factor_all 0.1685
_refine_ls_R_factor_gt 0.0945
_refine_ls_shift/su_max 0.000
_refine_ls_shift/su_mean 0.000
_refine_ls_structure_factor_coef Fsqd
_refine_ls_weighting_details 'calc w=1/[\s^2^(Fo^2^)+(0.1079P)^2^+57.2678P] where P=(Fo^2^+2Fc^2^)/3'
_refine_ls_weighting_scheme calc
_refine_ls_wR_factor_gt 0.2362
_refine_ls_wR_factor_ref 0.2909
_reflns_number_gt 3241
_reflns_number_total 5725
_reflns_threshold_expression >2sigma(I)
_cod_data_source_file ic301857h_si_001_3.cif
_cod_data_source_block 1.4MeOH
_cod_database_code 4333970

loop_
_symmetry_equiv_pos_as_xyz
'x, y, z'
'-x, -y, z'
'-y+1/2, x+1/2, z'
'y+1/2, -x+1/2, z'
'-x+1/2, y+1/2, -z'
'x+1/2, -y+1/2, -z'
'y, x, -z'
'-y, -x, -z'

loop_
_atom_site_label
_atom_site_type_symbol
_atom_site_fract_x
_atom_site_fract_y
_atom_site_fract_z
_atom_site_U_iso_or_equiv
_atom_site_adp_type
_atom_site_occupancy
_atom_site_symmetry_multiplicity
_atom_site_calc_flag
_atom_site_refinement_flags
Co1 Co 0.26173(5) 0.74376(5) 0.74751(10) 0.0268(3) Uani 1 1 d .
C1 C 0.6425(5) 0.7045(5) 0.3041(9) 0.042(3) Uani 1 1 d .
H1A H 0.6470 0.6859 0.2376 0.050 Uiso 1 1 calc R
C2 C 0.5929(5) 0.6944(5) 0.3609(9) 0.043(3) Uani 1 1 d .
H2A H 0.5639 0.6678 0.3346 0.052 Uiso 1 1 calc R
C3 C 0.5835(5) 0.7219(6) 0.4563(8) 0.041(3) Uani 1 1 d .
C4 C 0.6283(4) 0.7564(5) 0.4940(9) 0.040(2) Uani 1 1 d .
H4A H 0.6250 0.7744 0.5612 0.048 Uiso 1 1 calc R
C5 C 0.6786(5) 0.7650(5) 0.4333(9) 0.038(3) Uani 1 1 d .
H5A H 0.7091 0.7896 0.4601 0.045 Uiso 1 1 calc R
C6 C 0.5268(4) 0.7151(5) 0.5167(9) 0.039(3) Uani 1 1 d .
C7 C 0.4747(5) 0.7043(6) 0.4636(8) 0.045(3) Uani 1 1 d .
H7A H 0.4753 0.6970 0.3902 0.054 Uiso 1 1 calc R
C8 C 0.4214(4) 0.7041(5) 0.5177(9) 0.040(3) Uani 1 1 d .
H8A H 0.3855 0.6979 0.4804 0.049 Uiso 1 1 calc R
C9 C 0.4199(5) 0.7127(5) 0.6223(8) 0.034(2) Uani 1 1 d .
C10 C 0.4733(5) 0.7215(6) 0.6782(9) 0.050(3) Uani 1 1 d .
H10A H 0.4733 0.7271 0.7521 0.060 Uiso 1 1 calc R
C11 C 0.5247(5) 0.7217(6) 0.6228(9) 0.049(3) Uani 1 1 d .
H11A H 0.5608 0.7267 0.6599 0.059 Uiso 1 1 calc R
C12 C 0.3615(5) 0.7186(5) 0.6801(9) 0.035(3) Uani 1 1 d .
C13 C 0.2626(5) 1.1134(4) 1.2348(8) 0.039(2) Uani 1 1 d .
H13A H 0.2611 1.1139 1.3094 0.047 Uiso 1 1 calc R
C14 C 0.2663(6) 1.0597(5) 1.1829(9) 0.047(3) Uani 1 1 d .
H14A H 0.2645 1.0241 1.2224 0.057 Uiso 1 1 calc R
C15 C 0.2725(5) 1.0568(4) 1.0773(8) 0.035(3) Uani 1 1 d .
C16 C 0.2734(5) 1.1114(4) 1.0219(8) 0.038(3) Uani 1 1 d .
H16A H 0.2780 1.1124 0.9478 0.046 Uiso 1 1 calc R
C17 C 0.2674(5) 1.1632(4) 1.0793(9) 0.035(2) Uani 1 1 d .
H17A H 0.2680 1.1996 1.0422 0.042 Uiso 1 1 calc R
C18 C 0.2747(5) 0.9999(4) 1.0174(8) 0.034(2) Uani 1 1 d .
C19 C 0.2446(5) 0.9509(5) 1.0549(8) 0.041(3) Uani 1 1 d .
H19A H 0.2241 0.9529 1.1199 0.049 Uiso 1 1 calc R
C20 C 0.2446(5) 0.8999(4) 0.9977(9) 0.042(3) Uani 1 1 d .
H20A H 0.2236 0.8665 1.0231 0.050 Uiso 1 1 calc R
C21 C 0.2746(5) 0.8960(5) 0.9038(8) 0.037(3) Uani 1 1 d .
C22 C 0.3056(5) 0.9438(5) 0.8675(9) 0.042(3) Uani 1 1 d .
H22A H 0.3276 0.9414 0.8041 0.050 Uiso 1 1 calc R
C23 C 0.3043(6) 0.9956(5) 0.9244(9) 0.045(3) Uani 1 1 d .
H23A H 0.3247 1.0292 0.8982 0.054 Uiso 1 1 calc R
C24 C 0.2715(5) 0.8415(4) 0.8388(8) 0.035(3) Uani 1 1 d .
O1 O 0.3143(3) 0.7181(3) 0.6259(5) 0.0345(17) Uani 1 1 d .
O2 O 0.3599(3) 0.7244(4) 0.7782(6) 0.042(2) Uani 1 1 d .
O3 O 0.2897(3) 0.8401(3) 0.7466(6) 0.0421(17) Uani 1 1 d .
O4 O 0.2455(3) 0.7956(3) 0.8784(5) 0.0393(18) Uani 1 1 d .
N1A N 0.6859(4) 0.7407(4) 0.3403(6) 0.037(2) Uani 1 1 d .
N2A N 0.2610(4) 1.1649(4) 1.1818(7) 0.034(2) Uani 1 1 d .
O8 O 0.4839(6) 0.6113(6) 0.2287(12) 0.129(5) Uiso 1 1 d .
O6 O 0.5867(8) 0.5967(8) 0.1120(12) 0.146(6) Uiso 1 1 d .
C26 C 0.6139(10) 0.5468(10) 0.1537(18) 0.123(8) Uiso 1 1 d .
C28 C 0.469(2) 0.567(2) 0.312(4) 0.29(2) Uiso 1 1 d .
O7 O 0.377(3) 0.926(3) 1.204(4) 0.55(4) Uiso 1 1 d D
C27 C 0.376(3) 0.943(3) 1.311(4) 0.35(3) Uiso 1 1 d D
O5 O 0.642(8) 0.931(8) 0.576(9) 1.7(2) Uiso 1 1 d D
C25 C 0.6200(19) 0.9078(18) 0.671(3) 0.236(17) Uiso 1 1 d D

loop_
_atom_site_aniso_label
_atom_site_aniso_U_11
_atom_site_aniso_U_22
_atom_site_aniso_U_33
_atom_site_aniso_U_23
_atom_site_aniso_U_13
_atom_site_aniso_U_12
Co1 0.0262(6) 0.0266(7) 0.0278(6) -0.0009(7) -0.0007(7) 0.0014(4)
C1 0.034(6) 0.051(7) 0.040(7) -0.012(6) -0.004(5) -0.006(5)
C2 0.034(6) 0.060(8) 0.036(6) -0.008(6) 0.005(5) -0.018(6)
C3 0.031(6) 0.053(7) 0.040(6) 0.011(6) 0.003(5) -0.003(6)
C4 0.034(6) 0.053(7) 0.033(5) 0.001(6) 0.004(5) 0.006(5)
C5 0.029(6) 0.044(7) 0.041(7) -0.003(5) -0.003(5) -0.003(5)
C6 0.030(6) 0.046(7) 0.039(7) 0.003(5) 0.005(5) -0.005(5)
C7 0.039(7) 0.071(9) 0.025(6) -0.009(5) -0.001(5) -0.006(6)
C8 0.020(5) 0.057(7) 0.044(7) 0.005(6) -0.007(5) -0.003(5)
C9 0.033(6) 0.042(6) 0.027(6) 0.000(5) -0.001(5) 0.003(5)
C10 0.035(6) 0.078(9) 0.037(7) -0.004(6) -0.001(5) 0.001(6)
C11 0.023(6) 0.078(9) 0.046(7) -0.004(7) -0.005(5) -0.005(6)
C12 0.030(6) 0.029(6) 0.046(7) 0.007(5) 0.003(5) -0.002(5)
C13 0.059(7) 0.030(5) 0.028(6) 0.000(5) 0.000(6) 0.009(5)
C14 0.074(9) 0.027(6) 0.041(7) 0.008(5) 0.004(6) 0.005(6)
C15 0.043(7) 0.026(5) 0.037(6) -0.004(5) -0.002(5) 0.006(5)
C16 0.056(7) 0.027(5) 0.032(6) -0.006(4) 0.001(5) 0.002(5)
C17 0.034(6) 0.029(6) 0.042(6) 0.008(5) -0.002(5) 0.003(5)
C18 0.048(6) 0.022(5) 0.033(6) -0.001(4) 0.000(5) 0.000(4)
C19 0.053(8) 0.033(6) 0.036(6) 0.000(5) 0.009(6) -0.002(6)
C20 0.061(8) 0.030(5) 0.034(5) 0.002(5) 0.005(7) -0.007(5)
C21 0.045(7) 0.029(6) 0.036(6) -0.002(5) -0.004(5) -0.001(5)
C22 0.050(7) 0.026(6) 0.049(7) -0.004(5) 0.013(6) -0.013(5)
C23 0.065(8) 0.022(6) 0.049(7) 0.001(5) 0.008(6) 0.001(5)
C24 0.049(7) 0.024(5) 0.032(6) -0.006(4) -0.008(5) 0.001(5)
O1 0.025(4) 0.042(4) 0.036(4) 0.000(3) -0.002(3) -0.004(3)
O2 0.029(4) 0.058(5) 0.038(5) -0.004(4) 0.002(3) -0.001(4)
O3 0.054(4) 0.035(4) 0.037(4) -0.008(4) 0.006(5) -0.001(3)
O4 0.059(5) 0.026(4) 0.033(4) -0.002(3) 0.003(4) -0.005(4)
N1A 0.034(5) 0.048(6) 0.029(5) 0.000(4) -0.005(4) -0.010(4)
N2A 0.033(5) 0.032(5) 0.038(5) 0.004(4) -0.003(4) -0.005(4)

loop_
_atom_type_symbol
_atom_type_description
_atom_type_scat_dispersion_real
_atom_type_scat_dispersion_imag
_atom_type_scat_source
C C 0.0033 0.0016 'International Tables Vol C Tables 4.2.6.8 and 6.1.1.4'
H H 0.0000 0.0000 'International Tables Vol C Tables 4.2.6.8 and 6.1.1.4'
N N 0.0061 0.0033 'International Tables Vol C Tables 4.2.6.8 and 6.1.1.4'
O O 0.0106 0.0060 'International Tables Vol C Tables 4.2.6.8 and 6.1.1.4'
Co Co 0.3494 0.9721 'International Tables Vol C Tables 4.2.6.8 and 6.1.1.4'

loop_
_geom_angle_atom_site_label_1
_geom_angle_atom_site_label_2
_geom_angle_atom_site_label_3
_geom_angle
_geom_angle_site_symmetry_1
_geom_angle_site_symmetry_3
O1 Co1 N2A 103.3(3) . 5_547
O1 Co1 O4 151.3(3) . .
N2A Co1 O4 95.4(3) 5_547 .
O1 Co1 N1A 96.9(3) . 6_466
N2A Co1 N1A 100.1(4) 5_547 6_466
O4 Co1 N1A 101.0(3) . 6_466
O1 Co1 O3 96.1(3) . .
N2A Co1 O3 154.4(3) 5_547 .
O4 Co1 O3 60.7(3) . .
N1A Co1 O3 93.7(3) 6_466 .
O1 Co1 O2 60.7(3) . .
N2A Co1 O2 90.1(3) 5_547 .
O4 Co1 O2 98.2(3) . .
N1A Co1 O2 157.2(3) 6_466 .
O3 Co1 O2 85.1(3) . .
O1 Co1 C12 30.7(3) . .
N2A Co1 C12 100.3(3) 5_547 .
O4 Co1 C12 124.8(3) . .
N1A Co1 C12 127.1(4) 6_466 .
O3 Co1 C12 88.0(3) . .
O2 Co1 C12 30.2(3) . .
O1 Co1 C24 123.5(3) . .
N2A Co1 C24 125.6(4) 5_547 .
O4 Co1 C24 31.1(3) . .
N1A Co1 C24 100.0(4) 6_466 .
O3 Co1 C24 29.7(3) . .
O2 Co1 C24 90.2(3) . .
C12 Co1 C24 106.4(4) . .
C2 C1 N1A 121.3(10) . .
C1 C2 C3 121.4(10) . .
C4 C3 C2 116.9(10) . .
C4 C3 C6 120.8(10) . .
C2 C3 C6 122.2(10) . .
C3 C4 C5 119.5(11) . .
N1A C5 C4 123.0(10) . .
C11 C6 C7 118.5(10) . .
C11 C6 C3 121.7(10) . .
C7 C6 C3 119.8(10) . .
C6 C7 C8 120.0(10) . .
C9 C8 C7 120.7(10) . .
C8 C9 C10 119.7(10) . .
C8 C9 C12 120.9(10) . .
C10 C9 C12 119.2(9) . .
C11 C10 C9 118.0(11) . .
C10 C11 C6 123.0(11) . .
O2 C12 O1 121.1(10) . .
O2 C12 C9 121.0(10) . .
O1 C12 C9 117.8(9) . .
O2 C12 Co1 66.8(6) . .
O1 C12 Co1 55.0(5) . .
C9 C12 Co1 168.5(8) . .
N2A C13 C14 121.3(10) . .
C15 C14 C13 121.6(10) . .
C14 C15 C16 116.8(9) . .
C14 C15 C18 123.5(10) . .
C16 C15 C18 119.6(9) . .
C17 C16 C15 118.1(10) . .
N2A C17 C16 123.9(10) . .
C23 C18 C19 119.0(10) . .
C23 C18 C15 121.3(10) . .
C19 C18 C15 119.7(10) . .
C20 C19 C18 119.5(10) . .
C19 C20 C21 121.1(10) . .
C22 C21 C20 119.6(10) . .
C22 C21 C24 119.4(10) . .
C20 C21 C24 120.9(10) . .
C21 C22 C23 119.0(11) . .
C18 C23 C22 121.8(11) . .
O3 C24 O4 119.7(9) . .
O3 C24 C21 122.2(10) . .
O4 C24 C21 118.0(9) . .
O3 C24 Co1 64.4(5) . .
O4 C24 Co1 55.5(5) . .
C21 C24 Co1 173.4(8) . .
C12 O1 Co1 94.3(6) . .
C12 O2 Co1 83.0(6) . .
C24 O3 Co1 85.9(6) . .
C24 O4 Co1 93.4(6) . .
C5 N1A C1 117.7(9) . .
C5 N1A Co1 121.2(7) . 6_566
C1 N1A Co1 121.1(7) . 6_566
C17 N2A C13 118.1(9) . .
C17 N2A Co1 119.1(7) . 5_557
C13 N2A Co1 122.4(7) . 5_557

loop_
_geom_bond_atom_site_label_1
_geom_bond_atom_site_label_2
_geom_bond_distance
_geom_bond_site_symmetry_2
Co1 O1 2.037(7) .
Co1 N2A 2.064(9) 5_547
Co1 O4 2.070(7) .
Co1 N1A 2.076(8) 6_466
Co1 O3 2.268(6) .
Co1 O2 2.296(7) .
Co1 C12 2.480(11) .
Co1 C24 2.507(10) .
C1 C2 1.353(15) .
C1 N1A 1.361(13) .
C2 C3 1.382(15) .
C3 C4 1.364(15) .
C3 C6 1.504(15) .
C4 C5 1.390(15) .
C5 N1A 1.316(13) .
C6 C11 1.361(16) .
C6 C7 1.379(15) .
C7 C8 1.389(15) .
C8 C9 1.347(14) .
C9 C10 1.416(15) .
C9 C12 1.518(15) .
C10 C11 1.358(15) .
C12 O2 1.256(13) .
C12 O1 1.270(12) .
C13 N2A 1.346(12) .
C13 C14 1.385(14) .
C14 C15 1.353(15) .
C15 C16 1.423(14) .
C15 C18 1.497(14) .
C16 C17 1.386(14) .
C17 N2A 1.313(13) .
C18 C23 1.364(15) .
C18 C19 1.384(14) .
C19 C20 1.365(14) .
C20 C21 1.378(15) .
C21 C22 1.369(15) .
C21 C24 1.486(14) .
C22 C23 1.376(15) .
C24 O3 1.244(13) .
C24 O4 1.297(12) .
N1A Co1 2.076(8) 6_566
N2A Co1 2.064(9) 5_557
O8 C28 1.49(4) .
O6 C26 1.39(3) .
O7 C27 1.42(2) .
O5 C25 1.41(2) .
